data_4125724
loop_
_publ_author_name
'Dong, Jinqiao'
'Tan, Chunxia'
'Zhang, Kang'
'Liu, Yan'
'Low, Paul J.'
'Jiang, Jianwen'
'Cui, Yong'

_publ_section_title
;
 Chiral NH-Controlled Supramolecular Metallacycles.
;
_journal_issue 4
_journal_name_full 'Journal of the American Chemical Society'
_journal_page_first 1554
_journal_page_last 1564
_journal_paper_doi 10.1021/jacs.6b11422
_journal_volume 139
_journal_year 2017
_chemical_absolute_configuration rmad
_chemical_formula_moiety '6(C4 O), C228 H258 N24 O12 Zn6, 6(O)'
_chemical_formula_sum 'C252 H258 N24 O24 Zn6'
_chemical_formula_weight 4399.03
_space_group_crystal_system trigonal
_space_group_IT_number 146
_space_group_name_Hall 'R 3'
_space_group_name_H-M_alt 'R 3 :H'
_symmetry_space_group_name_Hall 'R 3'
_symmetry_space_group_name_H-M 'R 3 :H'
_atom_sites_solution_hydrogens geom
_audit_creation_date 2016-10-09
_audit_creation_method
;
Olex2 1.2
(compiled 2016.09.09 svn.r3337 for OlexSys, GUI svn.r5227)
;
_cell_angle_alpha 90
_cell_angle_beta 90
_cell_angle_gamma 120
_cell_formula_units_Z 3
_cell_length_a 43.6574(17)
_cell_length_b 43.6574(17)
_cell_length_c 11.5213(6)
_cell_measurement_reflns_used 6553
_cell_measurement_temperature 123(2)
_cell_measurement_theta_max 50
_cell_measurement_theta_min 4.49
_cell_volume 19017.3(14)
_computing_molecular_graphics 'Olex2 (Dolomanov et al., 2009)'
_computing_publication_material 'Olex2 (Dolomanov et al., 2009)'
_computing_structure_refinement 'ShelXL (Sheldrick, 2015)'
_diffrn_ambient_temperature 123(2)
_diffrn_measured_fraction_theta_full 0.965
_diffrn_measured_fraction_theta_max 0.965
_diffrn_measurement_device_type 'CCD area detector'
_diffrn_measurement_method 'phi and omega scans'
_diffrn_radiation_type CuK\a
_diffrn_radiation_wavelength 1.54178
_diffrn_reflns_av_R_equivalents 0.1246
_diffrn_reflns_av_unetI/netI 0.1909
_diffrn_reflns_Laue_measured_fraction_full 0.965
_diffrn_reflns_Laue_measured_fraction_max 0.965
_diffrn_reflns_limit_h_max 43
_diffrn_reflns_limit_h_min -43
_diffrn_reflns_limit_k_max 41
_diffrn_reflns_limit_k_min -43
_diffrn_reflns_limit_l_max 11
_diffrn_reflns_limit_l_min -11
_diffrn_reflns_number 14989
_diffrn_reflns_point_group_measured_fraction_full 0.754
_diffrn_reflns_point_group_measured_fraction_max 0.754
_diffrn_reflns_theta_full 49.979
_diffrn_reflns_theta_max 49.979
_diffrn_reflns_theta_min 4.494
_exptl_absorpt_coefficient_mu 1.136
_exptl_crystal_colour yellow
_exptl_crystal_density_diffrn 1.152
_exptl_crystal_description block
_exptl_crystal_F_000 6930
_exptl_crystal_size_max 0.11
_exptl_crystal_size_mid 0.1
_exptl_crystal_size_min 0.09
_refine_diff_density_max 0.876
_refine_diff_density_min -0.563
_refine_diff_density_rms 0.101
_refine_ls_abs_structure_details
;
 Classical Flack method preferred over Parsons because s.u. lower.
;
_refine_ls_abs_structure_Flack 0.09(9)
_refine_ls_extinction_method none
_refine_ls_goodness_of_fit_ref 1.035
_refine_ls_hydrogen_treatment constr
_refine_ls_matrix_type full
_refine_ls_number_parameters 752
_refine_ls_number_reflns 6553
_refine_ls_number_restraints 357
_refine_ls_restrained_S_all 1.038
_refine_ls_R_factor_all 0.1260
_refine_ls_R_factor_gt 0.0959
_refine_ls_shift/su_max 0.001
_refine_ls_shift/su_mean 0.000
_refine_ls_structure_factor_coef Fsqd
_refine_ls_weighting_details 'w=1/[\s^2^(Fo^2^)+(0.1166P)^2^+10.2819P] where P=(Fo^2^+2Fc^2^)/3'
_refine_ls_weighting_scheme calc
_refine_ls_wR_factor_gt 0.2256
_refine_ls_wR_factor_ref 0.2520
_reflns_Friedel_coverage 0.561
_reflns_Friedel_fraction_full 0.542
_reflns_Friedel_fraction_max 0.542
_reflns_number_gt 4897
_reflns_number_total 6553
_reflns_threshold_expression 'I > 2\s(I)'
_cod_data_source_file R-1_2-butanol.cif
_cod_data_source_block CIF-4
_cod_depositor_comments
;

2021-08-29
Space group name changed to comply with IUCR recomendations
                 miguel
;
_cod_original_cell_volume 19017.2(18)
_cod_database_code 4125724
_shelx_space_group_comment
;
The symmetry employed for this shelxl refinement is uniquely defined
by the following loop, which should always be used as a source of
symmetry information in preference to the above space-group names.
They are only intended as comments.
;
_shelx_estimated_absorpt_t_max 0.905
_shelx_estimated_absorpt_t_min 0.885
_olex2_refinement_description
;
1. Fixed Uiso
 At 1.2 times of:
  All C(H) groups, All C(H,H) groups
 At 1.5 times of:
  All C(H,H,H) groups
2. Restrained distances
 C3-C6
 1.55 with sigma of 0.02
 C12-C14
 1.54 with sigma of 0.02
 C12-C10
 1.53 with sigma of 0.02
 C12-C15
 1.54 with sigma of 0.02
 C28-C30
 1.5 with sigma of 0.02
 C30-C31
 1.5 with sigma of 0.02
 C50-C51
 1.5 with sigma of 0.02
 C50-C53
 1.5 with sigma of 0.02
 C48-C50
 1.5 with sigma of 0.02
 C68-C71
 1.52 with sigma of 0.02
 C64-C68
 1.5 with sigma of 0.02
 C20-C21
 1.5 with sigma of 0.02
 C55-C56
 1.52 with sigma of 0.02
 C77-C78
 1.5 with sigma of 0.02
 O5-C78
 1.478 with sigma of 0.02
 C78-C79
 1.52 with sigma of 0.02
 C79-C80
 1.52 with sigma of 0.02
 C80-C78
 2.35 with sigma of 0.02
 C77-C79
 2.35 with sigma of 0.02
 C77-O5
 2.35 with sigma of 0.02
 O5-C79
 2.37 with sigma of 0.02
 O6-C82
 1.53 with sigma of 0.02
 C81-C82
 1.515 with sigma of 0.02
 C82-C83
 1.575 with sigma of 0.02
 C82-C84
 2.6 with sigma of 0.02
 C83-C84
 1.485 with sigma of 0.02
 C81-C84
 2.8 with sigma of 0.02
 C81-C83
 2.36 with sigma of 0.02
 C81-O6
 2.36 with sigma of 0.02
 O6-C83
 2.36 with sigma of 0.02
 O5-O7
 3.16 with sigma of 0.02
 O6-O8
 3.15 with sigma of 0.02
3. Uiso/Uaniso restraints and constraints
Uanis(N3) \\sim Ueq, Uanis(C1) \\sim Ueq, Uanis(C4) \\sim Ueq, Uanis(C5) \\sim
Ueq, Uanis(C12) \\sim Ueq, Uanis(C10) \\sim Ueq, Uanis(C13) \\sim Ueq,
Uanis(C15) \\sim Ueq, Uanis(C16) \\sim Ueq, Uanis(C18) \\sim Ueq, Uanis(C22)
\\sim Ueq, Uanis(C27) \\sim Ueq, Uanis(C33) \\sim Ueq, Uanis(C38) \\sim Ueq,
Uanis(C44) \\sim Ueq, Uanis(C57) \\sim Ueq, Uanis(C65) \\sim Ueq: with sigma of
0.01 and sigma for terminal atoms of 0.02
Uanis(C38) \\sim Ueq, Uanis(N5) \\sim Ueq, Uanis(C39) \\sim Ueq, Uanis(C43)
\\sim Ueq, Uanis(C45) \\sim Ueq, Uanis(C47) \\sim Ueq, Uanis(C49) \\sim Ueq,
Uanis(C52) \\sim Ueq, Uanis(C56) \\sim Ueq, Uanis(C58) \\sim Ueq, Uanis(C59)
\\sim Ueq, Uanis(C69) \\sim Ueq, Uanis(C71) \\sim Ueq, Uanis(C73) \\sim Ueq,
Uanis(C75) \\sim Ueq, Uanis(C76) \\sim Ueq: with sigma of 0.01 and sigma for
terminal atoms of 0.02
Uanis(C70) \\sim Ueq, Uanis(C74) \\sim Ueq: with sigma of 0.01 and sigma for
terminal atoms of 0.02
Uanis(N2) \\sim Ueq, Uanis(O2) \\sim Ueq, Uanis(O3) \\sim Ueq, Uanis(C3) \\sim
Ueq, Uanis(C7) \\sim Ueq, Uanis(C8) \\sim Ueq, Uanis(C9) \\sim Ueq, Uanis(C11)
\\sim Ueq, Uanis(C20) \\sim Ueq, Uanis(C24) \\sim Ueq, Uanis(C25) \\sim Ueq,
Uanis(C26) \\sim Ueq, Uanis(C34) \\sim Ueq, Uanis(C36) \\sim Ueq, Uanis(C40)
\\sim Ueq, Uanis(C41) \\sim Ueq, Uanis(C46) \\sim Ueq, Uanis(C48) \\sim Ueq,
Uanis(C66) \\sim Ueq: with sigma of 0.005 and sigma for terminal atoms of 0.01
Uanis(C28) \\sim Ueq: with sigma of 0.005 and sigma for terminal atoms of 0.01
4.a Fixed occupancy and ADP/Uiso:
 C83, O6, C81, C82, O5, C77, C78, C79, C80, O7, O8
4.b Ternary CH refined with riding coordinates:
 C17(H17), C22(H22), C55(H55), C60(H60)
4.c Secondary CH2 refined with riding coordinates:
 C16(H16A,H16B), C18(H18A,H18B), C19(H19A,H19B), C20(H20A,H20B), C21(H21A,
 H21B), C56(H56A,H56B), C57(H57A,H57B), C58(H58A,H58B), C59(H59A,H59B),
 C61(H61A,H61B)
4.d Me refined with riding coordinates:
 C13(H13A,H13B,H13C), C14(H14A,H14B,H14C), C15(H15A,H15B,H15C), C32(H32A,H32B,
 H32C), C31(H31A,H31B,H31C), C33(H33A,H33B,H33C), C51(H51A,H51B,H51C), C52(H52A,
 H52B,H52C), C53(H53A,H53B,H53C), C69(H69A,H69B,H69C), C70(H70A,H70B,H70C),
 C71(H71A,H71B,H71C)
4.e Aromatic/amide H refined with riding coordinates:
 C1(H1), C2(H2), C4(H4), C5(H5), C7(H7), C11(H11), C25(H25), C27(H27),
 C35(H35), C36(H36), C37(H37), C38(H38), C39(H39), C40(H40), C42(H42), C43(H43),
  C45(H45), C49(H49), C54(H54), C65(H65), C67(H67), C23(H23), C73(H73),
 C74(H74), C75(H75), C76(H76)
4.f Fitted hexagon refined as free rotating group:
 N1(C1,C2,C3,C4,C5), C6(C7,C8,C9,C10,C11), C24(C25,C26,C27,C28,C29), C34(C35,
 C36,N4,C37,C38), N5(C39,C40,C41,C42,C43), C44(C45,C46,C47,C48,C49), C62(C63,
 C64,C65,C66,C67), C72(C73,C74,N8,C75,C76)
;
_shelx_shelxl_version_number 2014/7
_olex2_submission_special_instructions 'No special instructions were received'

loop_
_space_group_symop_operation_xyz
'x, y, z'
'-y, x-y, z'
'-x+y, -x, z'
'x+2/3, y+1/3, z+1/3'
'-y+2/3, x-y+1/3, z+1/3'
'-x+y+2/3, -x+1/3, z+1/3'
'x+1/3, y+2/3, z+2/3'
'-y+1/3, x-y+2/3, z+2/3'
'-x+y+1/3, -x+2/3, z+2/3'

loop_
_atom_site_label
_atom_site_type_symbol
_atom_site_fract_x
_atom_site_fract_y
_atom_site_fract_z
_atom_site_U_iso_or_equiv
_atom_site_adp_type
_atom_site_occupancy
_atom_site_site_symmetry_order
_atom_site_calc_flag
_atom_site_refinement_flags_posn
_atom_site_refinement_flags_adp
C83 C -0.1688(12) -0.0742(9) -0.748(4) 0.192 Uiso 1 1 d D .
Zn1 Zn -0.11140(6) -0.28371(6) -0.82314(16) 0.0274(6) Uani 1 1 d . .
Zn2 Zn -0.28766(6) -0.17463(6) -0.40532(15) 0.0258(6) Uani 1 1 d . .
N2 N -0.1118(4) -0.3331(4) -0.7975(11) 0.026(3) Uani 1 1 d . U
N3 N -0.1577(4) -0.3109(4) -0.7281(12) 0.034(4) Uani 1 1 d . U
N6 N -0.3406(4) -0.2178(5) -0.4178(12) 0.039(4) Uani 1 1 d . .
O1 O -0.0957(4) -0.2801(4) -0.9860(11) 0.043(3) Uani 1 1 d . .
O2 O -0.1210(4) -0.2443(4) -0.8438(12) 0.047(4) Uani 1 1 d . U
O3 O -0.2502(4) -0.1246(4) -0.3713(12) 0.048(4) Uani 1 1 d . U
O4 O -0.2825(4) -0.1890(4) -0.2510(11) 0.045(4) Uani 1 1 d . .
N1 N 0.0062(3) -0.3895(3) -1.2195(12) 0.060(5) Uani 1 1 d . .
C1 C 0.0235(2) -0.3529(3) -1.2267(12) 0.049(5) Uani 1 1 d G U
H1 H 0.0471 -0.3402 -1.2549 0.059 Uiso 1 1 calc R .
C2 C 0.0064(3) -0.3347(2) -1.1926(12) 0.043(5) Uani 1 1 d G .
H2 H 0.0183 -0.3097 -1.1975 0.052 Uiso 1 1 calc R .
C3 C -0.0281(3) -0.3533(3) -1.1513(11) 0.031(4) Uani 1 1 d DG U
C4 C -0.0455(3) -0.3900(3) -1.1441(13) 0.060(6) Uani 1 1 d G U
H4 H -0.0691 -0.4027 -1.1159 0.072 Uiso 1 1 calc R .
C5 C -0.0284(3) -0.4081(2) -1.1782(13) 0.071(7) Uani 1 1 d G U
H5 H -0.0402 -0.4332 -1.1733 0.085 Uiso 1 1 calc R .
C12 C -0.0333(4) -0.2401(4) -1.1294(13) 0.029(4) Uani 1 1 d D U
C6 C -0.0463(3) -0.3331(3) -1.1102(10) 0.049(6) Uani 1 1 d D .
C7 C -0.0756(3) -0.3501(2) -1.0379(10) 0.035(4) Uani 1 1 d G U
H7 H -0.0845 -0.3742 -1.0173 0.042 Uiso 1 1 calc R .
C8 C -0.0918(3) -0.3319(2) -0.9957(9) 0.031(4) Uani 1 1 d G U
C9 C -0.0787(3) -0.2967(2) -1.0258(10) 0.030(4) Uani 1 1 d G U
C10 C -0.0494(3) -0.2797(2) -1.0981(9) 0.024(4) Uani 1 1 d DG U
C11 C -0.0332(3) -0.2979(3) -1.1403(9) 0.032(4) Uani 1 1 d G U
H11 H -0.0132 -0.2862 -1.1897 0.038 Uiso 1 1 calc R .
C13 C -0.0179(7) -0.2157(7) -1.021(2) 0.069(7) Uani 1 1 d . U
H13A H -0.0366 -0.2227 -0.9624 0.103 Uiso 1 1 calc R .
H13B H 0.0016 -0.2180 -0.9885 0.103 Uiso 1 1 calc R .
H13C H -0.0092 -0.1910 -1.0438 0.103 Uiso 1 1 calc R .
C14 C -0.0605(5) -0.2338(6) -1.1957(18) 0.053(6) Uani 1 1 d D .
H14A H -0.0820 -0.2423 -1.1488 0.079 Uiso 1 1 calc R .
H14B H -0.0504 -0.2084 -1.2107 0.079 Uiso 1 1 calc R .
H14C H -0.0664 -0.2466 -1.2696 0.079 Uiso 1 1 calc R .
C15 C -0.0013(5) -0.2258(5) -1.2108(19) 0.050(6) Uani 1 1 d D U
H15A H 0.0074 -0.2007 -1.2265 0.076 Uiso 1 1 calc R .
H15B H 0.0175 -0.2285 -1.1741 0.076 Uiso 1 1 calc R .
H15C H -0.0083 -0.2391 -1.2839 0.076 Uiso 1 1 calc R .
C16 C -0.1221(5) -0.3519(4) -0.9106(14) 0.031(4) Uani 1 1 d . U
H16A H -0.1439 -0.3529 -0.9400 0.038 Uiso 1 1 calc R .
H16B H -0.1269 -0.3765 -0.9012 0.038 Uiso 1 1 calc R .
C17 C -0.1367(4) -0.3514(4) -0.6968(12) 0.025(4) Uani 1 1 d . .
H17 H -0.1238 -0.3378 -0.6261 0.030 Uiso 1 1 calc R .
C18 C -0.1438(5) -0.3887(5) -0.6771(13) 0.031(4) Uani 1 1 d . U
H18A H -0.1214 -0.3892 -0.6757 0.037 Uiso 1 1 calc R .
H18B H -0.1591 -0.4047 -0.7392 0.037 Uiso 1 1 calc R .
C19 C -0.1628(5) -0.4000(6) -0.5574(17) 0.060(6) Uani 1 1 d . .
H19A H -0.1668 -0.4238 -0.5370 0.072 Uiso 1 1 calc R .
H19B H -0.1474 -0.3832 -0.4970 0.072 Uiso 1 1 calc R .
C20 C -0.1967(5) -0.4008(5) -0.5586(16) 0.046(5) Uani 1 1 d D U
H20A H -0.2080 -0.4078 -0.4812 0.055 Uiso 1 1 calc R .
H20B H -0.2128 -0.4184 -0.6161 0.055 Uiso 1 1 calc R .
C21 C -0.1904(6) -0.3641(5) -0.5904(16) 0.051(6) Uani 1 1 d D .
H21A H -0.1780 -0.3478 -0.5252 0.061 Uiso 1 1 calc R .
H21B H -0.2136 -0.3655 -0.5996 0.061 Uiso 1 1 calc R .
C22 C -0.1684(4) -0.3481(4) -0.7038(13) 0.023(3) Uani 1 1 d . U
H22 H -0.1830 -0.3627 -0.7707 0.028 Uiso 1 1 calc R .
C24 C -0.1709(3) -0.2624(2) -0.7201(9) 0.028(4) Uani 1 1 d . U
C25 C -0.1938(3) -0.2534(2) -0.6659(9) 0.019(4) Uani 1 1 d G U
H25 H -0.2120 -0.2700 -0.6167 0.023 Uiso 1 1 calc R .
C26 C -0.1900(3) -0.2202(3) -0.6837(10) 0.044(5) Uani 1 1 d G U
C27 C -0.1633(3) -0.1960(2) -0.7557(11) 0.041(5) Uani 1 1 d G U
H27 H -0.1607 -0.1733 -0.7679 0.049 Uiso 1 1 calc R .
C28 C -0.1404(3) -0.2049(3) -0.8100(10) 0.033(4) Uani 1 1 d DG U
C29 C -0.1442(3) -0.2381(3) -0.7922(9) 0.040(5) Uani 1 1 d G .
C30 C -0.1116(5) -0.1776(5) -0.8876(17) 0.050(6) Uani 1 1 d D .
C32 C -0.1152(6) -0.1913(6) -1.0193(15) 0.051(6) Uani 1 1 d . .
H32A H -0.1385 -0.1974 -1.0496 0.077 Uiso 1 1 calc R .
H32B H -0.0968 -0.1726 -1.0671 0.077 Uiso 1 1 calc R .
H32C H -0.1125 -0.2123 -1.0211 0.077 Uiso 1 1 calc R .
C31 C -0.0758(5) -0.1679(7) -0.837(2) 0.067(7) Uani 1 1 d D .
H31A H -0.0571 -0.1503 -0.8872 0.100 Uiso 1 1 calc R .
H31B H -0.0736 -0.1581 -0.7594 0.100 Uiso 1 1 calc R .
H31C H -0.0735 -0.1891 -0.8332 0.100 Uiso 1 1 calc R .
C33 C -0.1143(7) -0.1437(6) -0.8975(19) 0.060(7) Uani 1 1 d . U
H33A H -0.1374 -0.1497 -0.9299 0.090 Uiso 1 1 calc R .
H33B H -0.1118 -0.1332 -0.8204 0.090 Uiso 1 1 calc R .
H33C H -0.0956 -0.1267 -0.9485 0.090 Uiso 1 1 calc R .
C34 C -0.2163(3) -0.2114(3) -0.6186(10) 0.043(5) Uani 1 1 d . U
C35 C -0.2418(4) -0.2346(3) -0.5416(11) 0.053(6) Uani 1 1 d G .
H35 H -0.2442 -0.2572 -0.5272 0.064 Uiso 1 1 calc R .
C36 C -0.2639(3) -0.2250(3) -0.4856(10) 0.055(6) Uani 1 1 d G U
H36 H -0.2814 -0.2409 -0.4329 0.066 Uiso 1 1 calc R .
N4 N -0.2605(3) -0.1920(3) -0.5066(10) 0.046(4) Uani 1 1 d G .
C37 C -0.2349(3) -0.1688(2) -0.5837(11) 0.041(5) Uani 1 1 d G .
H37 H -0.2325 -0.1462 -0.5981 0.049 Uiso 1 1 calc R .
C38 C -0.2128(3) -0.1784(3) -0.6397(10) 0.037(5) Uani 1 1 d G U
H38 H -0.1953 -0.1625 -0.6924 0.044 Uiso 1 1 calc R .
C50 C -0.1815(4) -0.0680(5) -0.3148(14) 0.034(5) Uani 1 1 d D .
N5 N -0.1883(3) 0.0661(2) -0.7232(9) 0.036(4) Uani 1 1 d . U
C39 C -0.1677(3) 0.0654(2) -0.6324(9) 0.037(5) Uani 1 1 d G U
H39 H -0.1467 0.0863 -0.6107 0.044 Uiso 1 1 calc R .
C40 C -0.1779(3) 0.0339(3) -0.5733(9) 0.038(5) Uani 1 1 d G U
H40 H -0.1638 0.0335 -0.5113 0.046 Uiso 1 1 calc R .
C41 C -0.2086(3) 0.0033(2) -0.6051(10) 0.037(5) Uani 1 1 d G U
C42 C -0.2292(3) 0.0040(2) -0.6959(12) 0.055(6) Uani 1 1 d G .
H42 H -0.2502 -0.0170 -0.7176 0.066 Uiso 1 1 calc R .
C43 C -0.2191(3) 0.0354(3) -0.7549(10) 0.058(6) Uani 1 1 d G U
H43 H -0.2331 0.0359 -0.8170 0.070 Uiso 1 1 calc R .
C51 C -0.2002(6) -0.0806(6) -0.1975(16) 0.059(7) Uani 1 1 d D .
H51A H -0.2066 -0.0635 -0.1682 0.088 Uiso 1 1 calc R .
H51B H -0.2216 -0.1037 -0.2070 0.088 Uiso 1 1 calc R .
H51C H -0.1843 -0.0827 -0.1421 0.088 Uiso 1 1 calc R .
C44 C -0.2204(3) -0.0313(2) -0.5382(10) 0.035(5) Uani 1 1 d . U
C45 C -0.2531(3) -0.0608(3) -0.5619(10) 0.053(6) Uani 1 1 d G U
H45 H -0.2686 -0.0593 -0.6162 0.064 Uiso 1 1 calc R .
C46 C -0.2630(2) -0.0927(2) -0.5062(10) 0.032(4) Uani 1 1 d G U
C47 C -0.2403(3) -0.0950(2) -0.4268(10) 0.033(5) Uani 1 1 d G U
C48 C -0.2076(3) -0.0654(3) -0.4031(9) 0.038(5) Uani 1 1 d DG U
C49 C -0.1977(2) -0.0336(2) -0.4588(10) 0.033(4) Uani 1 1 d G U
H49 H -0.1754 -0.0134 -0.4426 0.039 Uiso 1 1 calc R .
C52 C -0.1722(6) -0.0948(6) -0.3564(17) 0.053(6) Uani 1 1 d . U
H52A H -0.1938 -0.1176 -0.3670 0.080 Uiso 1 1 calc R .
H52B H -0.1595 -0.0870 -0.4304 0.080 Uiso 1 1 calc R .
H52C H -0.1570 -0.0973 -0.2989 0.080 Uiso 1 1 calc R .
C53 C -0.1470(5) -0.0329(6) -0.2993(18) 0.058(7) Uani 1 1 d D .
H53A H -0.1523 -0.0148 -0.2721 0.087 Uiso 1 1 calc R .
H53B H -0.1320 -0.0359 -0.2423 0.087 Uiso 1 1 calc R .
H53C H -0.1346 -0.0255 -0.3738 0.087 Uiso 1 1 calc R .
C54 C -0.2971(5) -0.1227(6) -0.5496(16) 0.044(5) Uani 1 1 d . .
H54 H -0.3119 -0.1172 -0.5948 0.053 Uiso 1 1 calc R .
C55 C -0.3405(4) -0.1829(4) -0.5857(12) 0.030(4) Uani 1 1 d D .
H55 H -0.3334 -0.1965 -0.6381 0.036 Uiso 1 1 calc R .
C56 C -0.3622(5) -0.1720(5) -0.6577(16) 0.042(5) Uani 1 1 d D U
H56A H -0.3710 -0.1596 -0.6075 0.051 Uiso 1 1 calc R .
H56B H -0.3470 -0.1552 -0.7183 0.051 Uiso 1 1 calc R .
C57 C -0.3923(6) -0.2022(6) -0.7130(17) 0.059(6) Uani 1 1 d . U
H57A H -0.3834 -0.2123 -0.7721 0.071 Uiso 1 1 calc R .
H57B H -0.4069 -0.1940 -0.7531 0.071 Uiso 1 1 calc R .
C58 C -0.4162(5) -0.2321(5) -0.6212(14) 0.036(4) Uani 1 1 d . U
H58A H -0.4295 -0.2238 -0.5737 0.043 Uiso 1 1 calc R .
H58B H -0.4336 -0.2536 -0.6635 0.043 Uiso 1 1 calc R .
C59 C -0.3958(6) -0.2412(5) -0.5458(18) 0.046(5) Uani 1 1 d . U
H59A H -0.3870 -0.2546 -0.5908 0.055 Uiso 1 1 calc R .
H59B H -0.4113 -0.2569 -0.4836 0.055 Uiso 1 1 calc R .
C60 C -0.3638(4) -0.2087(4) -0.4897(13) 0.023(4) Uani 1 1 d . .
H60 H -0.3729 -0.1964 -0.4389 0.028 Uiso 1 1 calc R .
C61 C -0.3566(6) -0.2333(5) -0.3019(15) 0.043(5) Uani 1 1 d . .
H61A H -0.3593 -0.2154 -0.2570 0.052 Uiso 1 1 calc R .
H61B H -0.3805 -0.2539 -0.3142 0.052 Uiso 1 1 calc R .
C62 C -0.3354(3) -0.2445(3) -0.2337(9) 0.030(4) Uani 1 1 d . .
C63 C -0.2997(3) -0.2229(2) -0.2086(9) 0.041(5) Uani 1 1 d G .
C64 C -0.28216(19) -0.2355(3) -0.1405(9) 0.030(4) Uani 1 1 d DG .
C65 C -0.3003(2) -0.2699(3) -0.0977(9) 0.025(4) Uani 1 1 d G U
H65 H -0.2883 -0.2785 -0.0512 0.030 Uiso 1 1 calc R .
C66 C -0.3360(2) -0.29156(19) -0.1229(9) 0.017(3) Uani 1 1 d G U
C67 C -0.35352(19) -0.2789(2) -0.1909(9) 0.034(5) Uani 1 1 d G .
H67 H -0.3779 -0.2937 -0.2081 0.041 Uiso 1 1 calc R .
C68 C -0.2418(4) -0.2122(5) -0.1090(18) 0.043(5) Uani 1 1 d D .
C23 C -0.1770(6) -0.2963(6) -0.7038(15) 0.046(6) Uani 1 1 d . .
H23 H -0.1991 -0.3120 -0.6688 0.055 Uiso 1 1 calc R .
C69 C -0.2346(6) -0.1779(5) -0.0468(19) 0.052(6) Uani 1 1 d . U
H69A H -0.2436 -0.1655 -0.0943 0.079 Uiso 1 1 calc R .
H69B H -0.2465 -0.1838 0.0287 0.079 Uiso 1 1 calc R .
H69C H -0.2091 -0.1627 -0.0353 0.079 Uiso 1 1 calc R .
C70 C -0.2191(6) -0.1978(7) -0.219(2) 0.066(7) Uani 1 1 d . U
H70A H -0.2281 -0.1856 -0.2671 0.098 Uiso 1 1 calc R .
H70B H -0.1945 -0.1813 -0.1973 0.098 Uiso 1 1 calc R .
H70C H -0.2201 -0.2175 -0.2632 0.098 Uiso 1 1 calc R .
C71 C -0.2277(5) -0.2312(5) -0.0344(18) 0.045(5) Uani 1 1 d D U
H71A H -0.2422 -0.2404 0.0358 0.068 Uiso 1 1 calc R .
H71B H -0.2287 -0.2509 -0.0784 0.068 Uiso 1 1 calc R .
H71C H -0.2031 -0.2147 -0.0126 0.068 Uiso 1 1 calc R .
C72 C -0.3560(3) -0.3316(2) -0.0822(10) 0.036(5) Uani 1 1 d . .
C73 C -0.3925(3) -0.3513(3) -0.0965(13) 0.054(6) Uani 1 1 d G U
H73 H -0.4049 -0.3405 -0.1284 0.065 Uiso 1 1 calc R .
C74 C -0.4108(2) -0.3867(3) -0.0641(14) 0.072(7) Uani 1 1 d G U
H74 H -0.4357 -0.4001 -0.0738 0.086 Uiso 1 1 calc R .
N8 N -0.3926(3) -0.4024(2) -0.0174(12) 0.068(6) Uani 1 1 d G .
C75 C -0.3561(3) -0.3826(3) -0.0031(12) 0.054(6) Uani 1 1 d G U
H75 H -0.3437 -0.3934 0.0288 0.065 Uiso 1 1 calc R .
C76 C -0.3379(2) -0.3472(3) -0.0355(11) 0.038(5) Uani 1 1 d G U
H76 H -0.3129 -0.3338 -0.0258 0.045 Uiso 1 1 calc R .
N7 N -0.3075(4) -0.1548(4) -0.5302(13) 0.036(4) Uani 1 1 d . .
O6 O -0.1241(9) -0.0172(10) -0.690(3) 0.247 Uiso 1 1 d D .
C81 C -0.1582(16) -0.0235(12) -0.858(4) 0.248 Uiso 1 1 d D .
C82 C -0.1616(11) -0.0367(12) -0.735(4) 0.260 Uiso 1 1 d D .
O5 O -0.0684(9) 0.0606(12) -0.566(3) 0.265 Uiso 1 1 d D .
C77 C -0.1108(9) 0.0545(12) -0.431(4) 0.184 Uiso 1 1 d D .
C78 C -0.0792(11) 0.0827(11) -0.497(4) 0.309 Uiso 1 1 d D .
C79 C -0.0521(11) 0.0977(12) -0.400(3) 0.190 Uiso 1 1 d D .
C80 C -0.0205(12) 0.1274(14) -0.461(5) 0.230 Uiso 1 1 d D .
O7 O 0.0111(9) 0.0818(13) -0.626(4) 0.275 Uiso 1 1 d D .
O8 O -0.0600(11) -0.0025(13) -0.854(4) 0.260 Uiso 1 1 d D .
C84 C -0.153(2) -0.0840(16) -0.849(6) 0.29(4) Uiso 1 1 d D .

loop_
_atom_site_aniso_label
_atom_site_aniso_U_11
_atom_site_aniso_U_22
_atom_site_aniso_U_33
_atom_site_aniso_U_23
_atom_site_aniso_U_13
_atom_site_aniso_U_12
Zn1 0.0169(13) 0.0263(14) 0.0394(12) -0.0178(10) -0.0069(10) 0.0111(11)
Zn2 0.0324(14) 0.0230(13) 0.0305(11) 0.0078(10) 0.0088(10) 0.0203(12)
N2 0.027(6) 0.027(6) 0.028(5) -0.006(4) 0.004(4) 0.017(5)
N3 0.027(7) 0.032(8) 0.043(7) -0.012(6) 0.003(6) 0.015(6)
N6 0.038(9) 0.065(11) 0.038(8) 0.006(8) 0.015(7) 0.043(9)
O1 0.043(8) 0.054(9) 0.042(7) -0.006(6) -0.001(7) 0.033(7)
O2 0.043(6) 0.051(6) 0.058(6) -0.002(5) 0.002(5) 0.031(5)
O3 0.057(6) 0.032(6) 0.056(6) 0.010(5) -0.007(5) 0.024(5)
O4 0.038(9) 0.030(8) 0.045(7) 0.014(6) -0.012(6) 0.002(7)
N1 0.051(12) 0.040(11) 0.077(12) -0.011(9) 0.027(10) 0.013(10)
C1 0.034(9) 0.056(11) 0.072(10) 0.001(8) 0.014(8) 0.033(8)
C2 0.024(10) 0.038(12) 0.071(12) 0.020(10) 0.019(9) 0.018(10)
C3 0.038(7) 0.024(6) 0.038(6) -0.005(5) 0.004(5) 0.021(5)
C4 0.063(11) 0.043(10) 0.072(10) -0.014(8) 0.019(9) 0.025(9)
C5 0.088(13) 0.051(11) 0.083(11) -0.007(9) 0.033(10) 0.044(9)
C12 0.031(9) 0.022(8) 0.033(7) -0.003(6) 0.007(7) 0.011(7)
C6 0.054(14) 0.058(14) 0.045(10) 0.005(10) 0.022(10) 0.035(12)
C7 0.037(7) 0.030(7) 0.040(6) -0.008(5) 0.009(5) 0.018(5)
C8 0.034(7) 0.029(7) 0.032(6) -0.006(5) 0.002(5) 0.018(5)
C9 0.033(7) 0.026(6) 0.035(6) -0.009(5) 0.005(5) 0.018(5)
C10 0.030(8) 0.023(8) 0.033(7) 0.002(6) 0.001(7) 0.023(7)
C11 0.033(7) 0.026(7) 0.029(6) -0.006(5) 0.004(5) 0.009(5)
C13 0.076(16) 0.068(15) 0.069(13) -0.025(11) 0.019(11) 0.041(12)
C14 0.022(11) 0.054(14) 0.070(13) -0.002(11) -0.021(10) 0.010(10)
C15 0.053(13) 0.034(11) 0.082(13) -0.001(10) -0.001(10) 0.035(10)
C16 0.039(9) 0.012(7) 0.031(7) -0.008(6) 0.014(7) 0.003(7)
C17 0.024(10) 0.024(9) 0.026(8) 0.000(7) -0.004(7) 0.011(8)
C18 0.030(9) 0.031(8) 0.024(7) 0.012(6) 0.015(6) 0.010(7)
C19 0.040(13) 0.071(15) 0.056(12) 0.024(11) 0.000(10) 0.017(12)
C20 0.048(7) 0.047(7) 0.042(7) -0.002(5) 0.003(5) 0.022(6)
C21 0.049(13) 0.057(14) 0.031(9) 0.007(9) 0.022(9) 0.014(11)
C22 0.029(8) 0.023(8) 0.032(7) -0.008(6) -0.003(6) 0.024(7)
C24 0.023(6) 0.036(7) 0.033(6) -0.005(5) 0.002(5) 0.021(5)
C25 0.017(6) 0.021(6) 0.028(6) -0.004(5) 0.005(5) 0.015(5)
C26 0.042(7) 0.051(8) 0.047(7) -0.006(5) 0.006(5) 0.029(6)
C27 0.031(9) 0.042(9) 0.057(9) 0.001(8) 0.014(8) 0.025(8)
C28 0.025(7) 0.035(7) 0.038(6) -0.005(5) 0.009(5) 0.014(5)
C29 0.033(12) 0.055(14) 0.046(10) -0.035(10) -0.023(9) 0.032(11)
C30 0.041(13) 0.041(13) 0.073(13) -0.004(10) 0.013(11) 0.024(11)
C32 0.055(14) 0.061(14) 0.035(10) 0.001(10) 0.008(10) 0.027(12)
C31 0.027(12) 0.081(18) 0.069(14) 0.003(13) -0.011(11) 0.009(12)
C33 0.069(14) 0.029(11) 0.068(12) 0.000(9) 0.024(11) 0.015(10)
C34 0.042(7) 0.046(7) 0.051(7) -0.004(5) 0.002(5) 0.030(6)
C35 0.061(14) 0.051(14) 0.073(13) 0.026(11) 0.044(11) 0.047(12)
C36 0.059(8) 0.053(8) 0.057(7) 0.000(6) 0.004(6) 0.031(6)
N4 0.052(11) 0.025(9) 0.073(11) 0.013(8) 0.012(9) 0.027(8)
C37 0.036(12) 0.041(12) 0.054(11) 0.013(10) 0.005(10) 0.026(10)
C38 0.037(9) 0.041(9) 0.036(7) 0.010(7) 0.031(7) 0.023(7)
C50 0.019(10) 0.039(12) 0.055(11) 0.018(9) 0.010(8) 0.023(9)
N5 0.018(7) 0.027(8) 0.048(7) 0.011(6) -0.005(6) 0.001(6)
C39 0.045(10) 0.028(9) 0.036(8) 0.019(7) 0.007(7) 0.017(8)
C40 0.041(7) 0.039(7) 0.038(6) 0.008(5) -0.005(5) 0.022(5)
C41 0.042(7) 0.031(7) 0.044(7) 0.008(5) -0.002(5) 0.022(5)
C42 0.035(12) 0.038(14) 0.084(14) 0.007(12) -0.013(11) 0.012(11)
C43 0.058(11) 0.051(10) 0.070(10) 0.017(9) -0.018(8) 0.030(9)
C51 0.069(15) 0.072(17) 0.049(11) 0.042(11) 0.020(11) 0.046(14)
C44 0.050(9) 0.024(8) 0.034(8) 0.012(7) -0.001(7) 0.021(7)
C45 0.058(11) 0.047(10) 0.053(9) 0.002(8) -0.009(8) 0.024(9)
C46 0.036(7) 0.026(7) 0.037(6) 0.010(5) 0.000(5) 0.019(5)
C47 0.046(10) 0.018(8) 0.036(8) 0.017(7) 0.002(7) 0.017(7)
C48 0.044(7) 0.035(7) 0.043(7) 0.003(5) 0.005(5) 0.024(5)
C49 0.032(9) 0.032(9) 0.040(8) -0.005(7) 0.007(7) 0.020(7)
C52 0.069(14) 0.062(13) 0.043(10) 0.017(9) -0.008(9) 0.043(11)
C53 0.054(14) 0.067(16) 0.052(11) 0.038(11) -0.005(10) 0.030(13)
C54 0.034(12) 0.057(16) 0.044(10) -0.008(10) -0.023(9) 0.024(11)
C55 0.026(10) 0.028(10) 0.022(7) 0.012(7) 0.008(7) 0.004(8)
C56 0.044(10) 0.035(9) 0.044(8) 0.022(7) 0.007(7) 0.016(8)
C57 0.050(10) 0.059(11) 0.047(9) 0.012(8) 0.017(8) 0.012(8)
C58 0.035(9) 0.029(8) 0.040(8) -0.005(7) -0.008(7) 0.014(7)
C59 0.045(10) 0.031(9) 0.062(9) 0.002(7) 0.015(8) 0.020(8)
C60 0.025(9) 0.029(10) 0.029(7) -0.002(7) 0.002(7) 0.024(8)
C61 0.055(14) 0.030(11) 0.029(9) 0.017(8) 0.016(9) 0.011(10)
C62 0.029(11) 0.020(10) 0.033(9) 0.002(8) -0.009(8) 0.006(9)
C63 0.064(14) 0.027(11) 0.017(7) 0.012(8) -0.010(9) 0.011(11)
C64 0.027(10) 0.039(12) 0.034(9) 0.002(8) 0.005(8) 0.023(10)
C65 0.020(8) 0.031(9) 0.029(7) 0.010(7) -0.007(6) 0.016(7)
C66 0.019(6) 0.015(6) 0.023(5) -0.001(5) 0.000(5) 0.014(5)
C67 0.034(11) 0.027(11) 0.015(7) 0.001(7) 0.008(7) -0.004(9)
C68 0.040(12) 0.027(11) 0.065(12) 0.004(9) -0.002(10) 0.020(10)
C23 0.047(13) 0.081(17) 0.027(8) 0.011(10) 0.021(9) 0.045(13)
C69 0.056(13) 0.024(11) 0.070(12) -0.016(9) -0.050(10) 0.014(9)
C70 0.028(11) 0.084(16) 0.080(14) 0.025(12) 0.030(10) 0.025(11)
C71 0.023(10) 0.049(12) 0.073(12) -0.011(10) -0.024(9) 0.026(9)
C72 0.040(12) 0.035(11) 0.020(8) -0.017(7) -0.015(8) 0.009(9)
C73 0.042(10) 0.043(10) 0.080(10) 0.032(8) 0.000(8) 0.024(8)
C74 0.049(11) 0.069(12) 0.099(12) 0.034(10) 0.000(9) 0.030(9)
N8 0.069(15) 0.045(12) 0.071(12) 0.009(10) -0.035(11) 0.015(11)
C75 0.047(10) 0.039(10) 0.066(10) -0.005(8) -0.001(8) 0.013(8)
C76 0.021(8) 0.025(9) 0.064(9) 0.004(7) -0.014(8) 0.009(7)
N7 0.028(9) 0.016(9) 0.052(9) 0.007(7) 0.008(7) 0.002(7)

loop_
_atom_type_symbol
_atom_type_description
_atom_type_scat_dispersion_real
_atom_type_scat_dispersion_imag
_atom_type_scat_source
C C 0.0181 0.0091 'International Tables Vol C Tables 4.2.6.8 and 6.1.1.4'
H H 0.0000 0.0000 'International Tables Vol C Tables 4.2.6.8 and 6.1.1.4'
N N 0.0311 0.0180 'International Tables Vol C Tables 4.2.6.8 and 6.1.1.4'
O O 0.0492 0.0322 'International Tables Vol C Tables 4.2.6.8 and 6.1.1.4'
Zn Zn -1.5491 0.6778 'International Tables Vol C Tables 4.2.6.8 and 6.1.1.4'

loop_
_geom_angle_atom_site_label_1
_geom_angle_atom_site_label_2
_geom_angle_atom_site_label_3
_geom_angle
_geom_angle_site_symmetry_1
_geom_angle_site_symmetry_3
C84 C83 C82 120(2) . .
N3 Zn1 N2 80.6(6) . .
N3 Zn1 N5 114.5(5) . 2
O1 Zn1 N2 92.2(5) . .
O1 Zn1 N3 138.3(6) . .
O1 Zn1 O2 91.9(6) . .
O1 Zn1 N5 106.9(5) . 2
O2 Zn1 N2 169.0(6) . .
O2 Zn1 N3 89.6(6) . .
O2 Zn1 N5 94.7(5) . 2
N5 Zn1 N2 93.9(5) 2 .
O3 Zn2 N6 155.2(6) . .
O3 Zn2 N4 101.9(5) . .
O3 Zn2 N7 87.9(5) . .
O4 Zn2 N6 91.5(6) . .
O4 Zn2 O3 90.6(5) . .
O4 Zn2 N4 102.6(6) . .
O4 Zn2 N7 155.7(6) . .
N4 Zn2 N6 101.8(5) . .
N4 Zn2 N7 101.5(5) . .
N7 Zn2 N6 80.2(6) . .
C16 N2 Zn1 106.2(11) . .
C16 N2 C17 116.1(13) . .
C17 N2 Zn1 106.0(9) . .
C22 N3 Zn1 114.6(10) . .
C23 N3 Zn1 120.8(14) . .
C23 N3 C22 124.3(16) . .
C60 N6 Zn2 112.1(11) . .
C61 N6 Zn2 113.1(12) . .
C61 N6 C60 112.4(14) . .
C9 O1 Zn1 122.8(10) . .
C29 O2 Zn1 130.2(11) . .
C47 O3 Zn2 131.9(10) . .
C63 O4 Zn2 125.9(10) . .
C1 N1 C5 120.0 . .
N1 C1 H1 120.0 . .
C2 C1 N1 120.0 . .
C2 C1 H1 120.0 . .
C1 C2 H2 120.0 . .
C3 C2 C1 120.0 . .
C3 C2 H2 120.0 . .
C2 C3 C4 120.0 . .
C2 C3 C6 119.6(8) . .
C4 C3 C6 120.4(8) . .
C3 C4 H4 120.0 . .
C5 C4 C3 120.0 . .
C5 C4 H4 120.0 . .
N1 C5 H5 120.0 . .
C4 C5 N1 120.0 . .
C4 C5 H5 120.0 . .
C10 C12 C13 112.1(15) . .
C10 C12 C14 110.6(14) . .
C14 C12 C13 112.2(17) . .
C15 C12 C10 114.3(13) . .
C15 C12 C13 102.8(16) . .
C15 C12 C14 104.5(15) . .
C7 C6 C3 118.8(8) . .
C7 C6 C11 120.0 . .
C11 C6 C3 121.1(8) . .
C6 C7 H7 120.0 . .
C6 C7 C8 120.0 . .
C8 C7 H7 120.0 . .
C7 C8 C16 116.2(10) . .
C9 C8 C7 120.0 . .
C9 C8 C16 123.7(9) . .
O1 C9 C8 118.4(9) . .
O1 C9 C10 121.5(9) . .
C8 C9 C10 120.0 . .
C9 C10 C12 121.4(8) . .
C11 C10 C12 118.6(8) . .
C11 C10 C9 120.0 . .
C6 C11 H11 120.0 . .
C10 C11 C6 120.0 . .
C10 C11 H11 120.0 . .
C12 C13 H13A 109.5 . .
C12 C13 H13B 109.5 . .
C12 C13 H13C 109.5 . .
H13A C13 H13B 109.5 . .
H13A C13 H13C 109.5 . .
H13B C13 H13C 109.5 . .
C12 C14 H14A 109.5 . .
C12 C14 H14B 109.5 . .
C12 C14 H14C 109.5 . .
H14A C14 H14B 109.5 . .
H14A C14 H14C 109.5 . .
H14B C14 H14C 109.5 . .
C12 C15 H15A 109.5 . .
C12 C15 H15B 109.5 . .
C12 C15 H15C 109.5 . .
H15A C15 H15B 109.5 . .
H15A C15 H15C 109.5 . .
H15B C15 H15C 109.5 . .
N2 C16 C8 108.1(13) . .
N2 C16 H16A 110.1 . .
N2 C16 H16B 110.1 . .
C8 C16 H16A 110.1 . .
C8 C16 H16B 110.1 . .
H16A C16 H16B 108.4 . .
N2 C17 H17 105.5 . .
C18 C17 N2 112.9(13) . .
C18 C17 H17 105.5 . .
C22 C17 N2 111.7(13) . .
C22 C17 H17 105.5 . .
C22 C17 C18 114.8(14) . .
C17 C18 H18A 110.7 . .
C17 C18 H18B 110.7 . .
C17 C18 C19 105.4(16) . .
H18A C18 H18B 108.8 . .
C19 C18 H18A 110.7 . .
C19 C18 H18B 110.7 . .
C18 C19 H19A 109.3 . .
C18 C19 H19B 109.3 . .
H19A C19 H19B 107.9 . .
C20 C19 C18 111.7(16) . .
C20 C19 H19A 109.3 . .
C20 C19 H19B 109.3 . .
C19 C20 H20A 109.9 . .
C19 C20 H20B 109.9 . .
C19 C20 C21 109.1(18) . .
H20A C20 H20B 108.3 . .
C21 C20 H20A 109.9 . .
C21 C20 H20B 109.9 . .
C20 C21 H21A 108.6 . .
C20 C21 H21B 108.6 . .
C20 C21 C22 114.7(15) . .
H21A C21 H21B 107.6 . .
C22 C21 H21A 108.6 . .
C22 C21 H21B 108.6 . .
N3 C22 C21 116.1(13) . .
N3 C22 H22 107.9 . .
C17 C22 N3 108.9(14) . .
C17 C22 C21 107.9(14) . .
C17 C22 H22 107.9 . .
C21 C22 H22 107.9 . .
C25 C24 C29 120.0 . .
C23 C24 C25 117.4(10) . .
C23 C24 C29 122.5(10) . .
C24 C25 H25 120.0 . .
C24 C25 C26 120.0 . .
C26 C25 H25 120.0 . .
C25 C26 C27 120.0 . .
C25 C26 C34 117.7(7) . .
C27 C26 C34 122.3(7) . .
C26 C27 H27 120.0 . .
C28 C27 C26 120.0 . .
C28 C27 H27 120.0 . .
C27 C28 C29 120.0 . .
C27 C28 C30 118.3(10) . .
C29 C28 C30 121.7(10) . .
O2 C29 C24 123.4(10) . .
O2 C29 C28 116.5(10) . .
C28 C29 C24 120.0 . .
C28 C30 C32 111.9(15) . .
C28 C30 C33 111.4(15) . .
C31 C30 C28 109.2(16) . .
C31 C30 C32 111.1(17) . .
C31 C30 C33 108.9(19) . .
C33 C30 C32 104.2(17) . .
C30 C32 H32A 109.5 . .
C30 C32 H32B 109.5 . .
C30 C32 H32C 109.5 . .
H32A C32 H32B 109.5 . .
H32A C32 H32C 109.5 . .
H32B C32 H32C 109.5 . .
C30 C31 H31A 109.5 . .
C30 C31 H31B 109.5 . .
C30 C31 H31C 109.5 . .
H31A C31 H31B 109.5 . .
H31A C31 H31C 109.5 . .
H31B C31 H31C 109.5 . .
C30 C33 H33A 109.5 . .
C30 C33 H33B 109.5 . .
C30 C33 H33C 109.5 . .
H33A C33 H33B 109.5 . .
H33A C33 H33C 109.5 . .
H33B C33 H33C 109.5 . .
C35 C34 C26 122.9(8) . .
C35 C34 C38 120.0 . .
C38 C34 C26 117.1(8) . .
C34 C35 H35 120.0 . .
C34 C35 C36 120.0 . .
C36 C35 H35 120.0 . .
C35 C36 H36 120.0 . .
N4 C36 C35 120.0 . .
N4 C36 H36 120.0 . .
C36 N4 Zn2 119.8(5) . .
C36 N4 C37 120.0 . .
C37 N4 Zn2 119.5(5) . .
N4 C37 H37 120.0 . .
C38 C37 N4 120.0 . .
C38 C37 H37 120.0 . .
C34 C38 H38 120.0 . .
C37 C38 C34 120.0 . .
C37 C38 H38 120.0 . .
C51 C50 C48 108.8(13) . .
C52 C50 C51 107.8(16) . .
C52 C50 C48 109.8(14) . .
C52 C50 C53 107.7(17) . .
C53 C50 C51 109.7(17) . .
C53 C50 C48 112.9(13) . .
C39 N5 Zn1 121.6(5) . 3
C39 N5 C43 120.0 . .
C43 N5 Zn1 118.3(5) . 3
N5 C39 H39 120.0 . .
C40 C39 N5 120.0 . .
C40 C39 H39 120.0 . .
C39 C40 H40 120.0 . .
C41 C40 C39 120.0 . .
C41 C40 H40 120.0 . .
C40 C41 C42 120.0 . .
C40 C41 C44 120.2(8) . .
C42 C41 C44 119.8(8) . .
C41 C42 H42 120.0 . .
C41 C42 C43 120.0 . .
C43 C42 H42 120.0 . .
N5 C43 H43 120.0 . .
C42 C43 N5 120.0 . .
C42 C43 H43 120.0 . .
C50 C51 H51A 109.5 . .
C50 C51 H51B 109.5 . .
C50 C51 H51C 109.5 . .
H51A C51 H51B 109.5 . .
H51A C51 H51C 109.5 . .
H51B C51 H51C 109.5 . .
C45 C44 C41 119.9(8) . .
C45 C44 C49 120.0 . .
C49 C44 C41 120.0(8) . .
C44 C45 H45 120.0 . .
C44 C45 C46 120.0 . .
C46 C45 H45 120.0 . .
C45 C46 C54 113.4(11) . .
C47 C46 C45 120.0 . .
C47 C46 C54 126.3(11) . .
O3 C47 C46 119.8(10) . .
O3 C47 C48 120.1(9) . .
C46 C47 C48 120.0 . .
C47 C48 C50 120.3(9) . .
C47 C48 C49 120.0 . .
C49 C48 C50 119.7(9) . .
C44 C49 H49 120.0 . .
C48 C49 C44 120.0 . .
C48 C49 H49 120.0 . .
C50 C52 H52A 109.5 . .
C50 C52 H52B 109.5 . .
C50 C52 H52C 109.5 . .
H52A C52 H52B 109.5 . .
H52A C52 H52C 109.5 . .
H52B C52 H52C 109.5 . .
C50 C53 H53A 109.5 . .
C50 C53 H53B 109.5 . .
C50 C53 H53C 109.5 . .
H53A C53 H53B 109.5 . .
H53A C53 H53C 109.5 . .
H53B C53 H53C 109.5 . .
C46 C54 H54 117.9 . .
N7 C54 C46 124.3(16) . .
N7 C54 H54 117.9 . .
C56 C55 H55 106.7 . .
C56 C55 C60 109.7(13) . .
C60 C55 H55 106.7 . .
N7 C55 H55 106.7 . .
N7 C55 C56 118.6(15) . .
N7 C55 C60 107.9(12) . .
C55 C56 H56A 109.1 . .
C55 C56 H56B 109.1 . .
H56A C56 H56B 107.9 . .
C57 C56 C55 112.3(17) . .
C57 C56 H56A 109.1 . .
C57 C56 H56B 109.1 . .
C56 C57 H57A 109.2 . .
C56 C57 H57B 109.2 . .
C56 C57 C58 112.0(16) . .
H57A C57 H57B 107.9 . .
C58 C57 H57A 109.2 . .
C58 C57 H57B 109.2 . .
C57 C58 H58A 109.1 . .
C57 C58 H58B 109.1 . .
H58A C58 H58B 107.8 . .
C59 C58 C57 112.6(17) . .
C59 C58 H58A 109.1 . .
C59 C58 H58B 109.1 . .
C58 C59 H59A 108.9 . .
C58 C59 H59B 108.9 . .
C58 C59 C60 113.4(16) . .
H59A C59 H59B 107.7 . .
C60 C59 H59A 108.9 . .
C60 C59 H59B 108.9 . .
N6 C60 C55 107.6(12) . .
N6 C60 C59 113.6(14) . .
N6 C60 H60 108.7 . .
C55 C60 C59 109.5(13) . .
C55 C60 H60 108.7 . .
C59 C60 H60 108.7 . .
N6 C61 H61A 109.0 . .
N6 C61 H61B 109.0 . .
H61A C61 H61B 107.8 . .
C62 C61 N6 113.1(15) . .
C62 C61 H61A 109.0 . .
C62 C61 H61B 109.0 . .
C63 C62 C61 124.2(10) . .
C63 C62 C67 120.0 . .
C67 C62 C61 115.8(10) . .
O4 C63 C62 119.0(9) . .
O4 C63 C64 121.0(9) . .
C62 C63 C64 120.0 . .
C63 C64 C65 120.0 . .
C63 C64 C68 122.2(9) . .
C65 C64 C68 117.8(9) . .
C64 C65 H65 120.0 . .
C66 C65 C64 120.0 . .
C66 C65 H65 120.0 . .
C65 C66 C72 120.2(7) . .
C67 C66 C65 120.0 . .
C67 C66 C72 119.6(7) . .
C62 C67 H67 120.0 . .
C66 C67 C62 120.0 . .
C66 C67 H67 120.0 . .
C69 C68 C64 110.8(15) . .
C70 C68 C64 111.0(16) . .
C70 C68 C69 102.2(18) . .
C71 C68 C64 113.7(14) . .
C71 C68 C69 109.0(16) . .
C71 C68 C70 109.5(18) . .
N3 C23 C24 131.6(18) . .
N3 C23 H23 114.2 . .
C24 C23 H23 114.2 . .
C68 C69 H69A 109.5 . .
C68 C69 H69B 109.5 . .
C68 C69 H69C 109.5 . .
H69A C69 H69B 109.5 . .
H69A C69 H69C 109.5 . .
H69B C69 H69C 109.5 . .
C68 C70 H70A 109.5 . .
C68 C70 H70B 109.5 . .
C68 C70 H70C 109.5 . .
H70A C70 H70B 109.5 . .
H70A C70 H70C 109.5 . .
H70B C70 H70C 109.5 . .
C68 C71 H71A 109.5 . .
C68 C71 H71B 109.5 . .
C68 C71 H71C 109.5 . .
H71A C71 H71B 109.5 . .
H71A C71 H71C 109.5 . .
H71B C71 H71C 109.5 . .
C73 C72 C66 118.6(8) . .
C73 C72 C76 120.0 . .
C76 C72 C66 121.4(8) . .
C72 C73 H73 120.0 . .
C74 C73 C72 120.0 . .
C74 C73 H73 120.0 . .
C73 C74 H74 120.0 . .
N8 C74 C73 120.0 . .
N8 C74 H74 120.0 . .
C74 N8 C75 120.0 . .
N8 C75 H75 120.0 . .
C76 C75 N8 120.0 . .
C76 C75 H75 120.0 . .
C72 C76 H76 120.0 . .
C75 C76 C72 120.0 . .
C75 C76 H76 120.0 . .
C54 N7 Zn2 126.4(13) . .
C54 N7 C55 120.2(15) . .
C55 N7 Zn2 112.7(10) . .
O6 C82 C83 103(2) . .
C81 C82 C83 104.3(18) . .
C81 C82 O6 104(2) . .
O5 C78 C77 101(2) . .
O5 C78 C79 104(2) . .
C77 C78 C79 100(2) . .
C80 C79 C78 102(2) . .

loop_
_geom_bond_atom_site_label_1
_geom_bond_atom_site_label_2
_geom_bond_distance
_geom_bond_site_symmetry_2
C83 C82 1.52(2) .
C83 C84 1.50(2) .
Zn1 N2 2.169(14) .
Zn1 N3 2.072(15) .
Zn1 O1 1.976(12) .
Zn1 O2 1.977(13) .
Zn1 N5 2.085(7) 2
Zn2 N6 2.135(17) .
Zn2 O3 2.006(14) .
Zn2 O4 1.937(12) .
Zn2 N4 2.062(8) .
Zn2 N7 2.080(16) .
N2 C16 1.48(2) .
N2 C17 1.52(2) .
N3 C22 1.47(2) .
N3 C23 1.32(2) .
N6 C60 1.51(2) .
N6 C61 1.50(2) .
O1 C9 1.349(15) .
O2 C29 1.314(15) .
O3 C47 1.307(15) .
O4 C63 1.369(15) .
N1 C1 1.3900 .
N1 C5 1.3900 .
C1 H1 0.9500 .
C1 C2 1.3900 .
C2 H2 0.9500 .
C2 C3 1.3900 .
C3 C4 1.3900 .
C3 C6 1.527(10) .
C4 H4 0.9500 .
C4 C5 1.3900 .
C5 H5 0.9500 .
C12 C10 1.548(15) .
C12 C13 1.56(3) .
C12 C14 1.550(19) .
C12 C15 1.531(19) .
C6 C7 1.3900 .
C6 C11 1.3900 .
C7 H7 0.9500 .
C7 C8 1.3900 .
C8 C9 1.3900 .
C8 C16 1.523(18) .
C9 C10 1.3900 .
C10 C11 1.3900 .
C11 H11 0.9500 .
C13 H13A 0.9800 .
C13 H13B 0.9800 .
C13 H13C 0.9800 .
C14 H14A 0.9800 .
C14 H14B 0.9800 .
C14 H14C 0.9800 .
C15 H15A 0.9800 .
C15 H15B 0.9800 .
C15 H15C 0.9800 .
C16 H16A 0.9900 .
C16 H16B 0.9900 .
C17 H17 1.0000 .
C17 C18 1.51(2) .
C17 C22 1.47(2) .
C18 H18A 0.9900 .
C18 H18B 0.9900 .
C18 C19 1.56(2) .
C19 H19A 0.9900 .
C19 H19B 0.9900 .
C19 C20 1.46(3) .
C20 H20A 0.9900 .
C20 H20B 0.9900 .
C20 C21 1.53(2) .
C21 H21A 0.9900 .
C21 H21B 0.9900 .
C21 C22 1.56(2) .
C22 H22 1.0000 .
C24 C25 1.3900 .
C24 C29 1.3900 .
C24 C23 1.38(2) .
C25 H25 0.9500 .
C25 C26 1.3900 .
C26 C27 1.3900 .
C26 C34 1.573(10) .
C27 H27 0.9500 .
C27 C28 1.3900 .
C28 C29 1.3900 .
C28 C30 1.519(17) .
C30 C32 1.61(3) .
C30 C31 1.52(2) .
C30 C33 1.55(3) .
C32 H32A 0.9800 .
C32 H32B 0.9800 .
C32 H32C 0.9800 .
C31 H31A 0.9800 .
C31 H31B 0.9800 .
C31 H31C 0.9800 .
C33 H33A 0.9800 .
C33 H33B 0.9800 .
C33 H33C 0.9800 .
C34 C35 1.3900 .
C34 C38 1.3900 .
C35 H35 0.9500 .
C35 C36 1.3900 .
C36 H36 0.9500 .
C36 N4 1.3900 .
N4 C37 1.3900 .
C37 H37 0.9500 .
C37 C38 1.3900 .
C38 H38 0.9500 .
C50 C51 1.531(19) .
C50 C48 1.574(15) .
C50 C52 1.50(3) .
C50 C53 1.53(2) .
N5 Zn1 2.085(7) 3
N5 C39 1.3900 .
N5 C43 1.3900 .
C39 H39 0.9500 .
C39 C40 1.3900 .
C40 H40 0.9500 .
C40 C41 1.3900 .
C41 C42 1.3900 .
C41 C44 1.534(10) .
C42 H42 0.9500 .
C42 C43 1.3900 .
C43 H43 0.9500 .
C51 H51A 0.9800 .
C51 H51B 0.9800 .
C51 H51C 0.9800 .
C44 C45 1.3900 .
C44 C49 1.3900 .
C45 H45 0.9500 .
C45 C46 1.3900 .
C46 C47 1.3900 .
C46 C54 1.49(2) .
C47 C48 1.3900 .
C48 C49 1.3900 .
C49 H49 0.9500 .
C52 H52A 0.9800 .
C52 H52B 0.9800 .
C52 H52C 0.9800 .
C53 H53A 0.9800 .
C53 H53B 0.9800 .
C53 H53C 0.9800 .
C54 H54 0.9500 .
C54 N7 1.26(3) .
C55 H55 1.0000 .
C55 C56 1.503(19) .
C55 C60 1.54(2) .
C55 N7 1.49(2) .
C56 H56A 0.9900 .
C56 H56B 0.9900 .
C56 C57 1.46(3) .
C57 H57A 0.9900 .
C57 H57B 0.9900 .
C57 C58 1.60(2) .
C58 H58A 0.9900 .
C58 H58B 0.9900 .
C58 C59 1.44(3) .
C59 H59A 0.9900 .
C59 H59B 0.9900 .
C59 C60 1.55(2) .
C60 H60 1.0000 .
C61 H61A 0.9900 .
C61 H61B 0.9900 .
C61 C62 1.47(2) .
C62 C63 1.3900 .
C62 C67 1.3900 .
C63 C64 1.3900 .
C64 C65 1.3900 .
C64 C68 1.576(17) .
C65 H65 0.9500 .
C65 C66 1.3900 .
C66 C67 1.3900 .
C66 C72 1.583(11) .
C67 H67 0.9500 .
C68 C69 1.54(3) .
C68 C70 1.54(3) .
C68 C71 1.524(19) .
C23 H23 0.9500 .
C69 H69A 0.9800 .
C69 H69B 0.9800 .
C69 H69C 0.9800 .
C70 H70A 0.9800 .
C70 H70B 0.9800 .
C70 H70C 0.9800 .
C71 H71A 0.9800 .
C71 H71B 0.9800 .
C71 H71C 0.9800 .
C72 C73 1.3900 .
C72 C76 1.3900 .
C73 H73 0.9500 .
C73 C74 1.3900 .
C74 H74 0.9500 .
C74 N8 1.3900 .
N8 C75 1.3900 .
C75 H75 0.9500 .
C75 C76 1.3900 .
C76 H76 0.9500 .
O6 C82 1.51(3) .
C81 C82 1.51(3) .
O5 C78 1.50(3) .
C77 C78 1.51(3) .
C78 C79 1.52(3) .
C79 C80 1.52(3) .

loop_
_geom_torsion_atom_site_label_1
_geom_torsion_atom_site_label_2
_geom_torsion_atom_site_label_3
_geom_torsion_atom_site_label_4
_geom_torsion
_geom_torsion_site_symmetry_1
Zn1 N2 C16 C8 69.6(15) .
Zn1 N2 C17 C18 172.5(11) .
Zn1 N2 C17 C22 41.3(15) .
Zn1 N3 C22 C17 29.8(15) .
Zn1 N3 C22 C21 151.8(13) .
Zn1 N3 C23 C24 -8(3) .
Zn1 O1 C9 C8 45.6(14) .
Zn1 O1 C9 C10 -136.3(9) .
Zn1 O2 C29 C24 -9.4(18) .
Zn1 O2 C29 C28 168.7(9) .
Zn1 N5 C39 C40 -175.1(9) 3
Zn1 N5 C43 C42 175.2(8) 3
Zn2 N6 C60 C55 33.4(14) .
Zn2 N6 C60 C59 154.8(12) .
Zn2 N6 C61 C62 -55.6(18) .
Zn2 O3 C47 C46 20.5(18) .
Zn2 O3 C47 C48 -162.2(9) .
Zn2 O4 C63 C62 -41.7(16) .
Zn2 O4 C63 C64 138.8(9) .
Zn2 N4 C37 C38 170.5(9) .
N2 C17 C18 C19 168.3(14) .
N2 C17 C22 N3 -47.3(17) .
N2 C17 C22 C21 -174.1(13) .
N6 C61 C62 C63 53.4(19) .
N6 C61 C62 C67 -128.5(14) .
O1 C9 C10 C12 4.4(14) .
O1 C9 C10 C11 -178.1(12) .
O3 C47 C48 C50 3.6(14) .
O3 C47 C48 C49 -177.3(13) .
O4 C63 C64 C65 179.5(12) .
O4 C63 C64 C68 -0.4(16) .
N1 C1 C2 C3 0.0 .
C1 N1 C5 C4 0.0 .
C1 C2 C3 C4 0.0 .
C1 C2 C3 C6 177.9(12) .
C2 C3 C4 C5 0.0 .
C2 C3 C6 C7 -160.5(7) .
C2 C3 C6 C11 17.0(13) .
C3 C4 C5 N1 0.0 .
C3 C6 C7 C8 177.6(12) .
C3 C6 C11 C10 -177.5(12) .
C4 C3 C6 C7 17.4(12) .
C4 C3 C6 C11 -165.0(8) .
C5 N1 C1 C2 0.0 .
C12 C10 C11 C6 177.6(12) .
C6 C3 C4 C5 -177.9(12) .
C6 C7 C8 C9 0.0 .
C6 C7 C8 C16 -176.0(12) .
C7 C6 C11 C10 0.0 .
C7 C8 C9 O1 178.1(12) .
C7 C8 C9 C10 0.0 .
C7 C8 C16 N2 116.8(12) .
C8 C9 C10 C12 -177.5(12) .
C8 C9 C10 C11 0.0 .
C9 C8 C16 N2 -59.0(18) .
C9 C10 C11 C6 0.0 .
C11 C6 C7 C8 0.0 .
C13 C12 C10 C9 64.1(17) .
C13 C12 C10 C11 -113.5(14) .
C14 C12 C10 C9 -62.0(16) .
C14 C12 C10 C11 120.5(13) .
C15 C12 C10 C9 -179.5(12) .
C15 C12 C10 C11 3.0(18) .
C16 N2 C17 C18 54.9(19) .
C16 N2 C17 C22 -76.4(18) .
C16 C8 C9 O1 -6.2(14) .
C16 C8 C9 C10 175.6(13) .
C17 N2 C16 C8 -172.9(12) .
C17 C18 C19 C20 63(2) .
C18 C17 C22 N3 -177.5(12) .
C18 C17 C22 C21 55.7(17) .
C18 C19 C20 C21 -59(2) .
C19 C20 C21 C22 52(2) .
C20 C21 C22 N3 -171.8(15) .
C20 C21 C22 C17 -49(2) .
C22 N3 C23 C24 179.7(16) .
C22 C17 C18 C19 -62.1(18) .
C24 C25 C26 C27 0.0 .
C24 C25 C26 C34 -179.1(11) .
C25 C24 C29 O2 178.1(13) .
C25 C24 C29 C28 0.0 .
C25 C24 C23 N3 -168.5(17) .
C25 C26 C27 C28 0.0 .
C25 C26 C34 C35 2.6(13) .
C25 C26 C34 C38 -178.3(7) .
C26 C27 C28 C29 0.0 .
C26 C27 C28 C30 -179.8(13) .
C26 C34 C35 C36 179.0(12) .
C26 C34 C38 C37 -179.1(11) .
C27 C26 C34 C35 -176.5(7) .
C27 C26 C34 C38 2.6(13) .
C27 C28 C29 O2 -178.2(12) .
C27 C28 C29 C24 0.0 .
C27 C28 C30 C32 -119.3(15) .
C27 C28 C30 C31 117.3(16) .
C27 C28 C30 C33 -3(2) .
C29 C24 C25 C26 0.0 .
C29 C24 C23 N3 15(3) .
C29 C28 C30 C32 60.9(19) .
C29 C28 C30 C31 -63(2) .
C29 C28 C30 C33 177.1(13) .
C30 C28 C29 O2 1.6(15) .
C30 C28 C29 C24 179.8(14) .
C34 C26 C27 C28 179.1(12) .
C34 C35 C36 N4 0.0 .
C35 C34 C38 C37 0.0 .
C35 C36 N4 Zn2 -170.5(9) .
C35 C36 N4 C37 0.0 .
C36 N4 C37 C38 0.0 .
N4 C37 C38 C34 0.0 .
C38 C34 C35 C36 0.0 .
C50 C48 C49 C44 179.1(13) .
N5 C39 C40 C41 0.0 .
C39 N5 C43 C42 0.0 .
C39 C40 C41 C42 0.0 .
C39 C40 C41 C44 -178.5(12) .
C40 C41 C42 C43 0.0 .
C40 C41 C44 C45 172.9(8) .
C40 C41 C44 C49 -10.7(14) .
C41 C42 C43 N5 0.0 .
C41 C44 C45 C46 176.4(12) .
C41 C44 C49 C48 -176.4(12) .
C42 C41 C44 C45 -5.5(12) .
C42 C41 C44 C49 170.8(8) .
C43 N5 C39 C40 0.0 .
C51 C50 C48 C47 -57.7(18) .
C51 C50 C48 C49 123.2(14) .
C44 C41 C42 C43 178.5(12) .
C44 C45 C46 C47 0.0 .
C44 C45 C46 C54 -174.3(13) .
C45 C44 C49 C48 0.0 .
C45 C46 C47 O3 177.3(13) .
C45 C46 C47 C48 0.0 .
C45 C46 C54 N7 164.6(16) .
C46 C47 C48 C50 -179.1(13) .
C46 C47 C48 C49 0.0 .
C46 C54 N7 Zn2 15(3) .
C46 C54 N7 C55 -174.8(15) .
C47 C46 C54 N7 -9(3) .
C47 C48 C49 C44 0.0 .
C49 C44 C45 C46 0.0 .
C52 C50 C48 C47 60.1(16) .
C52 C50 C48 C49 -119.0(14) .
C53 C50 C48 C47 -179.8(13) .
C53 C50 C48 C49 1.2(19) .
C54 C46 C47 O3 -9.2(16) .
C54 C46 C47 C48 173.5(15) .
C55 C56 C57 C58 54(2) .
C56 C55 C60 N6 -178.2(15) .
C56 C55 C60 C59 57.8(19) .
C56 C55 N7 Zn2 166.8(13) .
C56 C55 N7 C54 -4(2) .
C56 C57 C58 C59 -49(2) .
C57 C58 C59 C60 50(2) .
C58 C59 C60 N6 -175.5(15) .
C58 C59 C60 C55 -55(2) .
C60 N6 C61 C62 176.2(14) .
C60 C55 C56 C57 -60(2) .
C60 C55 N7 Zn2 41.4(15) .
C60 C55 N7 C54 -129.7(17) .
C61 N6 C60 C55 162.2(15) .
C61 N6 C60 C59 -76.5(18) .
C61 C62 C63 O4 -1.5(14) .
C61 C62 C63 C64 178.0(13) .
C61 C62 C67 C66 -178.2(12) .
C62 C63 C64 C65 0.0 .
C62 C63 C64 C68 -179.9(13) .
C63 C62 C67 C66 0.0 .
C63 C64 C65 C66 0.0 .
C63 C64 C68 C69 57.3(18) .
C63 C64 C68 C70 -55.6(19) .
C63 C64 C68 C71 -179.5(13) .
C64 C65 C66 C67 0.0 .
C64 C65 C66 C72 175.4(10) .
C65 C64 C68 C69 -122.6(13) .
C65 C64 C68 C70 124.5(15) .
C65 C64 C68 C71 1(2) .
C65 C66 C67 C62 0.0 .
C65 C66 C72 C73 172.4(8) .
C65 C66 C72 C76 -9.0(12) .
C66 C72 C73 C74 178.6(10) .
C66 C72 C76 C75 -178.5(11) .
C67 C62 C63 O4 -179.5(12) .
C67 C62 C63 C64 0.0 .
C67 C66 C72 C73 -12.2(11) .
C67 C66 C72 C76 166.4(7) .
C68 C64 C65 C66 179.9(13) .
C23 N3 C22 C17 -157.2(16) .
C23 N3 C22 C21 -35(2) .
C23 C24 C25 C26 -176.8(13) .
C23 C24 C29 O2 -5.2(16) .
C23 C24 C29 C28 176.7(14) .
C72 C66 C67 C62 -175.5(10) .
C72 C73 C74 N8 0.0 .
C73 C72 C76 C75 0.0 .
C73 C74 N8 C75 0.0 .
C74 N8 C75 C76 0.0 .
N8 C75 C76 C72 0.0 .
C76 C72 C73 C74 0.0 .
N7 C55 C56 C57 175.9(15) .
N7 C55 C60 N6 -47.7(17) .
N7 C55 C60 C59 -171.6(14) .
O5 C78 C79 C80 78(4) .
C77 C78 C79 C80 -177(4) .
C84 C83 C82 O6 -76(5) .
C84 C83 C82 C81 32(5) .
